data_4312266
loop_
_publ_author_name
'Francesco Tisato'
'Fiorenzo Refosco'
'Marina Porchia'
'Cristina Bolzati'
'Giuliano Bandoli'
'Alessandro Dolmella'
'Adriano Duatti'
'Alessandra Boschi'
'Christian M. Jung'
'Hans-Juergen Pietzsch'
'Werner Kraus'

_publ_section_title
;
 The Crucial Role of the Diphosphine Heteroatom X in the Stereochemistry
 and Stabilization of the Substitution-Inert [M(N)(PXP)]2+ Metal Fragments
 (M = Tc, Re; PXP = Diphosphine Ligand)
;
_journal_name_full 'Inorganic Chemistry'
_journal_page_first 8617
_journal_page_last 8625
_journal_paper_doi 10.1021/ic049139r
_journal_volume 43
_journal_year 2004
_chemical_formula_sum 'C29.5 H33 Cl2 N2 O0.5 P2 Re'
_chemical_formula_weight 742.62
_chemical_name_systematic
; 
 ? 
;
_space_group_IT_number 15
_symmetry_cell_setting monoclinic
_symmetry_space_group_name_Hall '-C 2yc'
_symmetry_space_group_name_H-M 'C 1 2/c 1'
_atom_sites_solution_hydrogens 'not located'
_atom_sites_solution_primary heavy
_atom_sites_solution_secondary difmap
_audit_creation_method SHELXL-97
_cell_angle_alpha 90.00
_cell_angle_beta 95.31(3)
_cell_angle_gamma 90.00
_cell_formula_units_Z 4
_cell_length_a 13.981(3)
_cell_length_b 12.127(2)
_cell_length_c 18.355(4)
_cell_measurement_reflns_used 25
_cell_measurement_temperature 293(2)
_cell_measurement_theta_max 14.5
_cell_measurement_theta_min 8.0
_cell_volume 3098.7(11)
_computing_structure_refinement 'SHELXL-97 (Sheldrick, 1997)'
_computing_structure_solution 'SHELXTL/NT, Vers.5.10, Bruker, 1999'
_diffrn_ambient_temperature 293(2)
_diffrn_measured_fraction_theta_full 0.877
_diffrn_measured_fraction_theta_max 0.877
_diffrn_measurement_device_type 'Siemens R3m/V diffractometer'
_diffrn_measurement_method omega-2theta
_diffrn_radiation_monochromator graphite
_diffrn_radiation_source 'fine-focus sealed tube'
_diffrn_radiation_type MoK\a
_diffrn_radiation_wavelength 0.71073
_diffrn_reflns_av_R_equivalents 0.0961
_diffrn_reflns_av_sigmaI/netI 0.0722
_diffrn_reflns_limit_h_max 17
_diffrn_reflns_limit_h_min -19
_diffrn_reflns_limit_k_max 17
_diffrn_reflns_limit_k_min -15
_diffrn_reflns_limit_l_max 17
_diffrn_reflns_limit_l_min -26
_diffrn_reflns_number 9416
_diffrn_reflns_theta_full 30.34
_diffrn_reflns_theta_max 30.34
_diffrn_reflns_theta_min 2.23
_diffrn_standards_decay_% 'no decay'
_diffrn_standards_interval_count 200
_diffrn_standards_number 3
_exptl_absorpt_coefficient_mu 4.220
_exptl_absorpt_correction_T_max 0.324
_exptl_absorpt_correction_T_min 0.173
_exptl_absorpt_correction_type psi-scan
_exptl_crystal_colour red
_exptl_crystal_density_diffrn 1.592
_exptl_crystal_density_method 'not measured'
_exptl_crystal_description plates
_exptl_crystal_F_000 1468
_exptl_crystal_size_max 0.08
_exptl_crystal_size_mid 0.04
_exptl_crystal_size_min 0.02
_refine_diff_density_max 1.788
_refine_diff_density_min -2.007
_refine_diff_density_rms 0.171
_refine_ls_extinction_method none
_refine_ls_goodness_of_fit_ref 1.039
_refine_ls_matrix_type full
_refine_ls_number_parameters 180
_refine_ls_number_reflns 4090
_refine_ls_number_restraints 0
_refine_ls_restrained_S_all 1.039
_refine_ls_R_factor_all 0.0743
_refine_ls_R_factor_gt 0.0622
_refine_ls_shift/su_max 0.000
_refine_ls_shift/su_mean 0.000
_refine_ls_structure_factor_coef Fsqd
_refine_ls_weighting_details 'calc w=1/[\s^2^(Fo^2^)+(0.0906P)^2^+16.0600P] where P=(Fo^2^+2Fc^2^)/3'
_refine_ls_weighting_scheme calc
_refine_ls_wR_factor_gt 0.1732
_refine_ls_wR_factor_ref 0.1822
_reflns_number_gt 3297
_reflns_number_total 4090
_reflns_threshold_expression >2sigma(I)
_cod_data_source_file ic049139rsi20041011_031808.cif
_cod_data_source_block 8m.1/2(MeOH)
_cod_original_formula_sum 'C29.50 H33 Cl2 N2 O0.50 P2 Re'
_cod_database_code 4312266

loop_
_symmetry_equiv_pos_as_xyz
'x, y, z'
'-x, y, -z+1/2'
'x+1/2, y+1/2, z'
'-x+1/2, y+1/2, -z+1/2'
'-x, -y, -z'
'x, -y, z-1/2'
'-x+1/2, -y+1/2, -z'
'x+1/2, -y+1/2, z-1/2'

loop_
_atom_site_label
_atom_site_type_symbol
_atom_site_fract_x
_atom_site_fract_y
_atom_site_fract_z
_atom_site_U_iso_or_equiv
_atom_site_adp_type
_atom_site_occupancy
_atom_site_symmetry_multiplicity
_atom_site_calc_flag
_atom_site_refinement_flags
_atom_site_disorder_assembly
_atom_site_disorder_group
Re Re 0.0000 0.74353(3) 0.2500 0.05102(17) Uani 1 2 d S . .
Cl1 Cl 0.0000 0.5473(3) 0.2500 0.0870(11) Uani 1 2 d S . .
Cl2 Cl -0.0008(3) 0.7575(4) 0.3826(3) 0.0684(15) Uani 0.50 1 d P . .
P1 P 0.17159(13) 0.77598(15) 0.27391(10) 0.0473(4) Uani 1 1 d . . .
N1 N 0.0019(11) 0.7501(10) 0.1449(10) 0.047(3) Uiso 0.50 1 d P . .
N2 N 0.0000 0.9342(7) 0.2500 0.063(2) Uani 1 2 d S . .
C1 C 0.1774(5) 0.9246(6) 0.2934(5) 0.068(2) Uani 1 1 d . . .
C2 C 0.0784(13) 0.9729(15) 0.3048(9) 0.070(4) Uiso 0.50 1 d P . .
C2' C 0.0911(13) 0.9756(15) 0.2412(10) 0.072(4) Uiso 0.50 1 d P . .
C3 C 0.0312(13) 0.9796(17) 0.1741(12) 0.083(5) Uani 0.50 1 d P . .
C4 C 0.2515(7) 0.7547(5) 0.2019(5) 0.0552(17) Uani 1 1 d . . .
C5 C 0.3410(6) 0.8070(7) 0.2057(5) 0.0647(19) Uani 1 1 d . . .
C6 C 0.4011(7) 0.7908(10) 0.1485(7) 0.083(3) Uani 1 1 d . . .
C7 C 0.3717(9) 0.7211(9) 0.0906(6) 0.081(3) Uani 1 1 d . . .
C8 C 0.2848(7) 0.6682(9) 0.0882(5) 0.078(2) Uani 1 1 d . . .
C9 C 0.2237(6) 0.6851(8) 0.1438(4) 0.0650(19) Uani 1 1 d . . .
C10 C 0.2367(5) 0.7077(6) 0.3517(4) 0.0493(14) Uani 1 1 d . . .
C11 C 0.2177(5) 0.5975(7) 0.3630(4) 0.0591(17) Uani 1 1 d . . .
C12 C 0.2703(6) 0.5359(9) 0.4185(4) 0.074(2) Uani 1 1 d . . .
C13 C 0.3410(6) 0.5884(11) 0.4640(5) 0.084(3) Uani 1 1 d . . .
C14 C 0.3599(7) 0.6969(13) 0.4537(5) 0.090(3) Uani 1 1 d . . .
C15 C 0.3086(8) 0.7594(8) 0.3972(6) 0.082(3) Uani 1 1 d . . .
O O -0.0612(10) 0.4823(12) 0.4069(8) 0.093(4) Uiso 0.50 1 d P . .
C16 C -0.0486(11) 0.5093(13) 0.4827(9) 0.062(3) Uiso 0.50 1 d P . .

loop_
_atom_site_aniso_label
_atom_site_aniso_U_11
_atom_site_aniso_U_22
_atom_site_aniso_U_33
_atom_site_aniso_U_23
_atom_site_aniso_U_13
_atom_site_aniso_U_12
Re 0.0412(2) 0.0433(2) 0.0691(3) 0.000 0.00794(17) 0.000
Cl1 0.084(2) 0.0569(15) 0.112(3) 0.000 -0.032(2) 0.000
Cl2 0.055(2) 0.115(4) 0.0345(16) -0.016(2) 0.0043(15) -0.0260(19)
P1 0.0426(8) 0.0432(8) 0.0559(9) -0.0053(6) 0.0034(7) -0.0052(7)
N2 0.053(5) 0.036(4) 0.104(7) 0.000 0.020(5) 0.000
C1 0.052(4) 0.045(4) 0.108(6) -0.012(4) 0.012(4) -0.005(3)
C3 0.060(10) 0.083(12) 0.112(15) 0.026(11) 0.033(10) 0.000(9)
C4 0.050(4) 0.047(4) 0.069(5) 0.009(3) 0.009(3) 0.004(3)
C5 0.051(4) 0.065(5) 0.080(5) 0.011(4) 0.015(3) -0.005(4)
C6 0.069(6) 0.081(6) 0.103(8) 0.019(6) 0.030(5) -0.005(5)
C7 0.081(7) 0.084(6) 0.082(6) 0.020(5) 0.032(5) 0.015(6)
C8 0.067(5) 0.101(7) 0.067(5) 0.000(5) 0.020(4) 0.011(5)
C9 0.060(4) 0.077(5) 0.059(4) -0.002(4) 0.011(3) 0.008(4)
C10 0.038(3) 0.062(4) 0.047(3) -0.009(3) 0.003(2) -0.005(3)
C11 0.056(4) 0.070(4) 0.050(4) 0.001(3) -0.001(3) -0.002(3)
C12 0.061(5) 0.105(7) 0.056(4) 0.014(4) 0.003(4) 0.007(5)
C13 0.059(5) 0.141(10) 0.052(4) 0.016(5) -0.006(4) -0.004(6)
C14 0.067(6) 0.134(9) 0.065(5) -0.013(6) -0.014(4) -0.014(7)
C15 0.057(5) 0.112(9) 0.073(6) -0.015(5) -0.011(5) -0.022(4)

loop_
_atom_type_symbol
_atom_type_description
_atom_type_scat_dispersion_real
_atom_type_scat_dispersion_imag
_atom_type_scat_source
C C 0.0033 0.0016 'International Tables Vol C Tables 4.2.6.8 and 6.1.1.4'
H H 0.0000 0.0000 'International Tables Vol C Tables 4.2.6.8 and 6.1.1.4'
N N 0.0061 0.0033 'International Tables Vol C Tables 4.2.6.8 and 6.1.1.4'
O O 0.0106 0.0060 'International Tables Vol C Tables 4.2.6.8 and 6.1.1.4'
P P 0.1023 0.0942 'International Tables Vol C Tables 4.2.6.8 and 6.1.1.4'
Cl Cl 0.1484 0.1585 'International Tables Vol C Tables 4.2.6.8 and 6.1.1.4'
Re Re -1.0185 7.2310 'International Tables Vol C Tables 4.2.6.8 and 6.1.1.4'

loop_
_geom_angle_atom_site_label_1
_geom_angle_atom_site_label_2
_geom_angle_atom_site_label_3
_geom_angle
_geom_angle_site_symmetry_1
_geom_angle_site_symmetry_3
_geom_angle_publ_flag
N1 Re N1 175.3(7) . 2 ?
N1 Re N2 87.6(4) . . ?
N1 Re N2 87.6(4) 2 . ?
N1 Re Cl1 92.4(4) . . ?
N1 Re Cl1 92.4(4) 2 . ?
N2 Re Cl1 180.000(1) . . ?
N1 Re P1 93.9(5) . . ?
N1 Re P1 85.3(5) 2 . ?
N2 Re P1 80.68(4) . . ?
Cl1 Re P1 99.32(4) . . ?
N1 Re P1 85.3(5) . 2 ?
N1 Re P1 93.9(5) 2 2 ?
N2 Re P1 80.68(4) . 2 ?
Cl1 Re P1 99.32(4) . 2 ?
P1 Re P1 161.36(9) . 2 ?
N1 Re Cl2 1.7(4) . 2 ?
N1 Re Cl2 173.6(3) 2 2 ?
N2 Re Cl2 86.01(11) . 2 ?
Cl1 Re Cl2 93.99(11) . 2 ?
P1 Re Cl2 94.20(12) . 2 ?
P1 Re Cl2 84.50(12) 2 2 ?
N1 Re Cl2 173.6(3) . . ?
N1 Re Cl2 1.7(4) 2 . ?
N2 Re Cl2 86.01(11) . . ?
Cl1 Re Cl2 93.99(11) . . ?
P1 Re Cl2 84.50(12) . . ?
P1 Re Cl2 94.20(12) 2 . ?
Cl2 Re Cl2 172.0(2) 2 . ?
N1 Cl2 Re 6.5(16) 2 . ?
C10 P1 C4 102.1(3) . . ?
C10 P1 C1 106.5(4) . . ?
C4 P1 C1 105.1(4) . . ?
C10 P1 Re 118.8(2) . . ?
C4 P1 Re 120.4(3) . . ?
C1 P1 Re 102.6(3) . . ?
Cl2 N1 Re 172(2) 2 . ?
C2' N2 C2' 137.7(16) 2 . ?
C2' N2 C2 48.9(9) 2 2 ?
C2' N2 C2 115.5(10) . 2 ?
C2' N2 C2 115.5(10) 2 . ?
C2' N2 C2 48.9(9) . . ?
C2 N2 C2 143.4(15) 2 . ?
C2' N2 C3 107.7(10) 2 . ?
C2' N2 C3 56.4(10) . . ?
C2 N2 C3 63.0(10) 2 . ?
C2 N2 C3 103.7(10) . . ?
C2' N2 C3 56.4(10) 2 2 ?
C2' N2 C3 107.7(10) . 2 ?
C2 N2 C3 103.7(10) 2 2 ?
C2 N2 C3 63.0(10) . 2 ?
C3 N2 C3 139.6(16) . 2 ?
C2' N2 Re 111.2(8) 2 . ?
C2' N2 Re 111.2(8) . . ?
C2 N2 Re 108.3(8) 2 . ?
C2 N2 Re 108.3(8) . . ?
C3 N2 Re 110.2(8) . . ?
C3 N2 Re 110.2(8) 2 . ?
C2 C1 C2' 45.0(9) . . ?
C2 C1 P1 112.2(8) . . ?
C2' C1 P1 104.3(8) . . ?
C2' C2 N2 61.2(12) . . ?
C2' C2 C1 70.1(13) . . ?
N2 C2 C1 113.7(12) . . ?
C2' C2 C3 117.4(18) . 2 ?
N2 C2 C3 61.6(10) . 2 ?
C1 C2 C3 159.8(15) . 2 ?
C2 C2' N2 69.9(13) . . ?
C2 C2' C3 135.6(19) . . ?
N2 C2' C3 69.0(11) . . ?
C2 C2' C1 64.9(13) . . ?
N2 C2' C1 116.0(13) . . ?
C3 C2' C1 152.2(17) . . ?
C2' C3 N2 54.6(10) . . ?
C2' C3 C2 106.7(15) . 2 ?
N2 C3 C2 55.4(8) . 2 ?
C9 C4 C5 120.1(8) . . ?
C9 C4 P1 119.7(6) . . ?
C5 C4 P1 120.2(7) . . ?
C4 C5 C6 119.2(9) . . ?
C7 C6 C5 119.8(9) . . ?
C8 C7 C6 120.5(9) . . ?
C7 C8 C9 120.4(9) . . ?
C4 C9 C8 120.1(9) . . ?
C11 C10 C15 118.8(8) . . ?
C11 C10 P1 118.0(5) . . ?
C15 C10 P1 123.1(7) . . ?
C10 C11 C12 121.7(7) . . ?
C13 C12 C11 119.0(9) . . ?
C14 C13 C12 119.8(9) . . ?
C13 C14 C15 121.8(9) . . ?
C10 C15 C14 118.9(9) . . ?
O C16 C16 114.4(17) . 5_566 ?

loop_
_geom_bond_atom_site_label_1
_geom_bond_atom_site_label_2
_geom_bond_distance
_geom_bond_site_symmetry_2
_geom_bond_publ_flag
Re N1 1.934(18) . ?
Re N1 1.934(18) 2 ?
Re N2 2.312(8) . ?
Re Cl1 2.380(3) . ?
Re P1 2.4306(18) . ?
Re P1 2.4306(18) 2 ?
Re Cl2 2.440(5) 2 ?
Re Cl2 2.440(5) . ?
Cl2 N1 0.511(15) 2 ?
P1 C10 1.820(7) . ?
P1 C4 1.827(9) . ?
P1 C1 1.837(8) . ?
N1 Cl2 0.511(15) 2 ?
N2 C2' 1.393(19) 2 ?
N2 C2' 1.393(19) . ?
N2 C2 1.493(18) 2 ?
N2 C2 1.493(18) . ?
N2 C3 1.595(19) . ?
N2 C3 1.595(19) 2 ?
C1 C2 1.535(19) . ?
C1 C2' 1.59(2) . ?
C2 C2' 1.20(2) . ?
C2 C3 1.62(2) 2 ?
C2' C3 1.42(3) . ?
C3 C2 1.62(2) 2 ?
C4 C9 1.387(12) . ?
C4 C5 1.398(11) . ?
C5 C6 1.419(13) . ?
C6 C7 1.390(18) . ?
C7 C8 1.371(15) . ?
C8 C9 1.404(11) . ?
C10 C11 1.382(11) . ?
C10 C15 1.396(11) . ?
C11 C12 1.414(11) . ?
C12 C13 1.389(13) . ?
C13 C14 1.359(17) . ?
C14 C15 1.423(16) . ?
O C16 1.42(2) . ?
C16 C16 1.46(3) 5_566 ?
